data_1100298
loop_
_publ_author_name
'D\"otz, Karl Heinz'
'Erben, Hans-Georg'
'Staudacher, Wolfgang'
'Harms, Klaus'
'M\"uller, Gerhard'
'Riede, J\"urgen'

_publ_section_title
;
 Reaktionen von Komplexliganden: XXXIV. Tetracarbonyl-Carben-Chelatkomplexe
 des Chroms, Molybd\"ans und Wolframs
;
_journal_coden_ASTM JORCAI
_journal_issue 1-3
_journal_name_full 'Journal of Organometallic Chemistry'
_journal_page_first 177
_journal_page_last 191
_journal_paper_doi 10.1016/0022-328x(88)89020-x
_journal_volume 355
_journal_year 1988
_chemical_formula_sum 'C17 H13 Cr N O6'
_space_group_IT_number 14
_symmetry_cell_setting monoclinic
_symmetry_space_group_name_Hall '-P 2ybc'
_symmetry_space_group_name_H-M 'P 1 21/c 1'
_cell_angle_alpha 90
_cell_angle_beta 98.60(1)
_cell_angle_gamma 90
_cell_formula_units_Z 4
_cell_length_a 9.786(1)
_cell_length_b 10.649(1)
_cell_length_c 16.435(2)
_cod_original_sg_symbol_H-M 'P 21/c'
_cod_original_formula_sum 'C17 H13 Cr1 N1 O6'
_cod_database_code 1100298

loop_
_symmetry_equiv_pos_site_id
_symmetry_equiv_pos_as_xyz
1 x,y,z
2 -x,1/2+y,1/2-z
3 -x,-y,-z
4 x,-1/2-y,-1/2+z

loop_
_atom_site_label
_atom_site_type_symbol
_atom_site_fract_x
_atom_site_fract_y
_atom_site_fract_z
Cr1 Cr 0.2055(1) 0.2290(1) 0.1248(1)
O1 O 0.1375(2) 0.3345(2) 0.0129(1)
O2 O 0.5953(2) 0.1516(2) 0.1996(1)
O3 O 0.3880(3) 0.0537(3) 0.0426(2)
O4 O 0.3012(3) 0.0766(2) 0.2742(2)
O5 O -0.0225(3) 0.0353(2) 0.0914(2)
O6 O 0.0491(2) 0.3646(2) 0.2438(1)
N1 N 0.4545(2) 0.4029(2) 0.1873(1)
C1 C 0.3449(3) 0.3750(3) 0.1333(2)
C2 C 0.3190(3) 0.4688(3) 0.0651(2)
C3 C 0.3914(3) 0.5801(3) 0.0594(2)
C4 C 0.3565(4) 0.6621(3) -0.0057(2)
C5 C 0.2478(4) 0.6326(3) -0.0665(2)
C6 C 0.1736(4) 0.5234(3) -0.0636(2)
C7 C 0.2090(3) 0.4434(3) 0.0031(2)
C8 C 0.0402(4) 0.2905(3) -0.0563(2)
C9 C 0.5038(3) 0.3329(3) 0.2628(2)
C10 C 0.6219(3) 0.2507(3) 0.2530(2)
C11 C 0.7573(3) 0.2515(3) 0.2844(2)
C12 C 0.8188(3) 0.1470(3) 0.2501(2)
C13 C 0.7493(4) 0.0914(3) 0.1997(2)
C14 C 0.3202(4) 0.1248(3) 0.0699(2)
C15 C 0.2666(3) 0.1377(3) 0.2149(2)
C16 C 0.0620(4) 0.1118(3) 0.1012(2)
C17 C 0.1040(3) 0.3187(3) 0.1944(2)
H1 H 0.52260 0.48300 0.17860
H2 H 0.48240 0.59800 0.10030
H3 H 0.41150 0.74200 -0.00880
H4 H 0.22490 0.69180 -0.11690
H5 H 0.08810 0.50690 -0.10830
H6 H 0.53390 0.38380 0.30830
H7 H 0.43190 0.27950 0.28820
H8 H 0.80490 0.31530 0.32400
H9 H 0.91250 0.12770 0.26080
H10 H 0.71680 0.02260 0.16500
H11 H -0.02410 0.36440 -0.06490
H12 H 0.01960 0.20740 -0.03910
H13 H 0.09830 0.28490 -0.10060

loop_
_atom_type_symbol
_atom_type_radius_bond
C 0.68
H 0.23
Cr 1.35
N 0.68
O 0.68
